data_1517670
loop_
_publ_author_name
'Drouhin, Pauline'
'Hurst, Timothy E.'
'Whitwood, Adrian C.'
'Taylor, Richard J. K.'

_publ_section_title
;
 Copper-Mediated Construction of Spirocyclic Bis-oxindoles via a Double
 C-H, Ar-H Coupling Process.
;
_journal_issue 18
_journal_name_full 'Organic letters'
_journal_page_first 4900
_journal_page_last 4903
_journal_paper_doi 10.1021/ol5024129
_journal_volume 16
_journal_year 2014
_chemical_formula_moiety 'C25 H26 N2 O4'
_chemical_formula_sum 'C25 H26 N2 O4'
_chemical_formula_weight 418.48
_chemical_name_systematic
;
 ?
;
_space_group_crystal_system triclinic
_space_group_IT_number 2
_space_group_name_Hall '-P 1'
_space_group_name_H-M_alt 'P -1'
_symmetry_space_group_name_Hall '-P 1'
_symmetry_space_group_name_H-M 'P -1'
_atom_sites_solution_hydrogens geom
_atom_sites_solution_primary iterative
_audit_creation_date 2014-05-01
_audit_creation_method
;
Olex2 1.2
(compiled 2014.03.20 svn.r2914 for OlexSys, GUI svn.r4816)
;
_cell_angle_alpha 102.491(3)
_cell_angle_beta 92.693(3)
_cell_angle_gamma 106.893(4)
_cell_formula_units_Z 2
_cell_length_a 8.8304(4)
_cell_length_b 9.0124(3)
_cell_length_c 14.1564(4)
_cell_measurement_reflns_used 8154
_cell_measurement_temperature 110.05(10)
_cell_measurement_theta_max 31.9810
_cell_measurement_theta_min 3.3540
_cell_volume 1045.18(7)
_computing_cell_refinement
;
CrysAlisPro, Agilent Technologies,
Version 1.171.37.31 (release 14-01-2014 CrysAlis171 .NET)
(compiled Jan 14 2014,18:38:05)
;
_computing_data_collection
;
CrysAlisPro, Agilent Technologies,
Version 1.171.37.31 (release 14-01-2014 CrysAlis171 .NET)
(compiled Jan 14 2014,18:38:05)
;
_computing_data_reduction
;
CrysAlisPro, Agilent Technologies,
Version 1.171.37.31 (release 14-01-2014 CrysAlis171 .NET)
(compiled Jan 14 2014,18:38:05)
;
_computing_molecular_graphics 'Olex2 (Dolomanov et al., 2009)'
_computing_publication_material 'Olex2 (Dolomanov et al., 2009)'
_computing_structure_refinement 'ShelXL (Sheldrick, 2008)'
_computing_structure_solution
;
Superflip (Palatinus & Chapuis, 2007;Palatinus & van der Lee, 2008;
Palatinus et al., 2012)
;
_diffrn_ambient_environment N~2~
_diffrn_ambient_temperature 110.05(10)
_diffrn_detector 'CCD plate'
_diffrn_detector_area_resol_mean 16.1450
_diffrn_detector_type Eos
_diffrn_measured_fraction_theta_full 0.999
_diffrn_measured_fraction_theta_max 0.925
_diffrn_measurement_device 'four-circle diffractometer'
_diffrn_measurement_device_type 'SuperNova, Single source at offset, Eos'
_diffrn_measurement_method '\w scans'
_diffrn_orient_matrix_UB_11 0.0221069000
_diffrn_orient_matrix_UB_12 0.0401008000
_diffrn_orient_matrix_UB_13 0.0498867000
_diffrn_orient_matrix_UB_21 -0.0779590000
_diffrn_orient_matrix_UB_22 0.0060144000
_diffrn_orient_matrix_UB_23 0.0035398000
_diffrn_orient_matrix_UB_31 -0.0240745000
_diffrn_orient_matrix_UB_32 -0.0744086000
_diffrn_orient_matrix_UB_33 0.0130133000
_diffrn_radiation_monochromator mirror
_diffrn_radiation_probe x-ray
_diffrn_radiation_type MoK\a
_diffrn_radiation_wavelength 0.7107
_diffrn_reflns_av_R_equivalents 0.0280
_diffrn_reflns_av_unetI/netI 0.0308
_diffrn_reflns_Laue_measured_fraction_full 0.999
_diffrn_reflns_Laue_measured_fraction_max 0.925
_diffrn_reflns_limit_h_max 13
_diffrn_reflns_limit_h_min -13
_diffrn_reflns_limit_k_max 12
_diffrn_reflns_limit_k_min -13
_diffrn_reflns_limit_l_max 20
_diffrn_reflns_limit_l_min -21
_diffrn_reflns_number 20923
_diffrn_reflns_point_group_measured_fraction_full 0.999
_diffrn_reflns_point_group_measured_fraction_max 0.925
_diffrn_reflns_theta_full 25.000
_diffrn_reflns_theta_max 32.166
_diffrn_reflns_theta_min 2.856
_diffrn_source 'SuperNova (Mo) X-ray Source'
_exptl_absorpt_coefficient_mu 0.090
_exptl_absorpt_correction_T_max 0.639
_exptl_absorpt_correction_T_min 0.342
_exptl_absorpt_correction_type analytical
_exptl_absorpt_process_details
;
CrysAlisPro, Agilent Technologies,
Version 1.171.37.31 (release 14-01-2014 CrysAlis171 .NET)
(compiled Jan 14 2014,18:38:05)
Analytical numeric absorption correction using a multifaceted crystal
            model based on expressions derived by R.C. Clark & J.S. Reid.
(Clark, R. C. & Reid, J. S. (1995). Acta Cryst. A51, 887-897)
Empirical absorption correction using spherical harmonics,
 implemented in SCALE3 ABSPACK scaling algorithm.
;
_exptl_crystal_colour colourless
_exptl_crystal_colour_primary colourless
_exptl_crystal_density_diffrn 1.330
_exptl_crystal_description block
_exptl_crystal_F_000 444
_exptl_crystal_recrystallization_method CH2Cl2/hexane
_exptl_crystal_size_max 0.2483
_exptl_crystal_size_mid 0.1136
_exptl_crystal_size_min 0.0836
_refine_diff_density_max 0.422
_refine_diff_density_min -0.252
_refine_diff_density_rms 0.050
_refine_ls_extinction_method none
_refine_ls_goodness_of_fit_ref 1.064
_refine_ls_hydrogen_treatment constr
_refine_ls_matrix_type full
_refine_ls_number_parameters 286
_refine_ls_number_reflns 6836
_refine_ls_number_restraints 0
_refine_ls_restrained_S_all 1.064
_refine_ls_R_factor_all 0.0520
_refine_ls_R_factor_gt 0.0432
_refine_ls_shift/su_max 0.000
_refine_ls_shift/su_mean 0.000
_refine_ls_structure_factor_coef Fsqd
_refine_ls_weighting_details 'w=1/[\s^2^(Fo^2^)+(0.0470P)^2^+0.4076P] where P=(Fo^2^+2Fc^2^)/3'
_refine_ls_weighting_scheme calc
_refine_ls_wR_factor_gt 0.1090
_refine_ls_wR_factor_ref 0.1149
_reflns_Friedel_coverage 0.000
_reflns_number_gt 5803
_reflns_number_total 6836
_reflns_threshold_expression 'I > 2\s(I)'
_cod_data_source_file ol5024129_si_002.cif
_cod_data_source_block meso-12a
_cod_depositor_comments 'Adding full bibliography for 1517665--1517670.cif.'
_cod_original_cell_volume 1045.19(7)
_cod_database_code 1517670
_shelxl_version_number 2013-4
_chemical_oxdiff_formula 'C25 H26 N2 N2 O4'
_chemical_oxdiff_usercomment 'Tim's TEH161'
_shelx_space_group_comment
;
The symmetry employed for this shelxl refinement is uniquely defined
by the following loop, which should always be used as a source of
symmetry information in preference to the above space-group names.
They are only intended as comments.
;
_reflns_odcompleteness_completeness 99.88
_reflns_odcompleteness_iscentric 1
_reflns_odcompleteness_theta 26.32
_olex2_refinement_description
;
1. Fixed Uiso
 At 1.2 times of:
  All C(H) groups
 At 1.5 times of:
  All C(H,H,H) groups
2.a Aromatic/amide H refined with riding coordinates:
 C4(H4), C5(H5), C6(H6), C7(H7), C19(H19), C20(H20), C21(H21), C22(H22)
2.b Idealised Me refined as rotating group:
 C9(H9A,H9B,H9C), C10(H10A,H10B,H10C), C14(H14A,H14B,H14C), C15(H15A,H15B,
 H15C), C24(H24A,H24B,H24C), C25(H25A,H25B,H25C)
;
_olex2_exptl_crystal_mounting_method 'oil on loop'

loop_
_space_group_symop_operation_xyz
'x, y, z'
'-x, -y, -z'

loop_
_atom_site_label
_atom_site_type_symbol
_atom_site_fract_x
_atom_site_fract_y
_atom_site_fract_z
_atom_site_U_iso_or_equiv
_atom_site_adp_type
_atom_site_occupancy
_atom_site_site_symmetry_order
_atom_site_calc_flag
_atom_site_refinement_flags_posn
C1 C 0.31159(13) 0.34598(13) 0.13503(8) 0.01665(19) Uani 1 1 d .
C2 C 0.41742(12) 0.48936(12) 0.21374(7) 0.01560(18) Uani 1 1 d .
C3 C 0.40879(12) 0.62889(12) 0.17291(7) 0.01564(19) Uani 1 1 d .
C4 C 0.47438(13) 0.79224(13) 0.20911(8) 0.0197(2) Uani 1 1 d .
H4 H 0.5401 0.8343 0.2698 0.024 Uiso 1 1 calc R
C5 C 0.44220(14) 0.89449(13) 0.15477(9) 0.0218(2) Uani 1 1 d .
H5 H 0.4860 1.0068 0.1791 0.026 Uiso 1 1 calc R
C6 C 0.34722(15) 0.83366(14) 0.06589(9) 0.0228(2) Uani 1 1 d .
H6 H 0.3267 0.9050 0.0301 0.027 Uiso 1 1 calc R
C7 C 0.28106(15) 0.66877(14) 0.02800(8) 0.0217(2) Uani 1 1 d .
H7 H 0.2156 0.6265 -0.0327 0.026 Uiso 1 1 calc R
C8 C 0.31495(13) 0.56977(13) 0.08262(8) 0.01667(19) Uani 1 1 d .
C9 C 0.16319(17) 0.30035(15) -0.02744(8) 0.0268(3) Uani 1 1 d .
H9A H 0.2209 0.3144 -0.0840 0.040 Uiso 1 1 calc GR
H9B H 0.0652 0.3294 -0.0342 0.040 Uiso 1 1 calc GR
H9C H 0.1362 0.1885 -0.0237 0.040 Uiso 1 1 calc GR
C10 C 0.58699(14) 0.47399(15) 0.21954(10) 0.0250(2) Uani 1 1 d .
H10A H 0.5857 0.3786 0.2425 0.037 Uiso 1 1 calc GR
H10B H 0.6596 0.5688 0.2650 0.037 Uiso 1 1 calc GR
H10C H 0.6234 0.4648 0.1548 0.037 Uiso 1 1 calc GR
C11 C 0.36833(13) 0.50913(13) 0.31859(8) 0.01662(19) Uani 1 1 d .
C12 C 0.24238(12) 0.37518(12) 0.34951(7) 0.01476(18) Uani 1 1 d .
C13 C 0.09369(12) 0.32503(12) 0.27563(7) 0.01344(18) Uani 1 1 d .
C14 C 0.19114(14) 0.44599(14) 0.44750(8) 0.0204(2) Uani 1 1 d .
H14A H 0.1067 0.3631 0.4659 0.031 Uiso 1 1 calc GR
H14B H 0.1514 0.5345 0.4410 0.031 Uiso 1 1 calc GR
H14C H 0.2828 0.4853 0.4979 0.031 Uiso 1 1 calc GR
C15 C 0.32303(13) 0.24999(13) 0.36408(8) 0.0194(2) Uani 1 1 d .
H15A H 0.2514 0.1705 0.3925 0.029 Uiso 1 1 calc GR
H15B H 0.4223 0.3030 0.4080 0.029 Uiso 1 1 calc GR
H15C H 0.3467 0.1969 0.3010 0.029 Uiso 1 1 calc GR
C16 C -0.16157(12) 0.20420(12) 0.33800(7) 0.01489(18) Uani 1 1 d .
C17 C -0.04639(12) 0.17016(12) 0.26213(7) 0.01328(17) Uani 1 1 d .
C18 C -0.01750(12) 0.02259(12) 0.28223(7) 0.01357(18) Uani 1 1 d .
C19 C 0.06618(12) -0.07386(12) 0.23531(8) 0.01618(19) Uani 1 1 d .
H19 H 0.1267 -0.0450 0.1847 0.019 Uiso 1 1 calc R
C20 C 0.06008(13) -0.21475(13) 0.26374(8) 0.0181(2) Uani 1 1 d .
H20 H 0.1182 -0.2814 0.2328 0.022 Uiso 1 1 calc R
C21 C -0.03032(13) -0.25799(13) 0.33690(8) 0.0193(2) Uani 1 1 d .
H21 H -0.0337 -0.3544 0.3549 0.023 Uiso 1 1 calc R
C22 C -0.11625(13) -0.16197(13) 0.38433(8) 0.0183(2) Uani 1 1 d .
H22 H -0.1780 -0.1911 0.4344 0.022 Uiso 1 1 calc R
C23 C -0.10793(12) -0.02306(12) 0.35553(7) 0.01448(18) Uani 1 1 d .
C24 C -0.30012(14) 0.07339(14) 0.46166(8) 0.0208(2) Uani 1 1 d .
H24A H -0.3824 -0.0310 0.4422 0.031 Uiso 1 1 calc GR
H24B H -0.3503 0.1582 0.4673 0.031 Uiso 1 1 calc GR
H24C H -0.2421 0.0836 0.5247 0.031 Uiso 1 1 calc GR
C25 C -0.13820(13) 0.13365(13) 0.16022(8) 0.0181(2) Uani 1 1 d .
H25A H -0.0667 0.1197 0.1104 0.027 Uiso 1 1 calc GR
H25B H -0.1782 0.2226 0.1549 0.027 Uiso 1 1 calc GR
H25C H -0.2280 0.0355 0.1505 0.027 Uiso 1 1 calc GR
N1 N 0.26288(12) 0.40218(11) 0.06065(6) 0.01826(18) Uani 1 1 d .
N2 N -0.18958(11) 0.08736(11) 0.38863(6) 0.01591(17) Uani 1 1 d .
O1 O 0.27941(11) 0.20456(9) 0.13556(6) 0.02198(17) Uani 1 1 d .
O2 O 0.44173(11) 0.63050(10) 0.37808(6) 0.02630(19) Uani 1 1 d .
O3 O 0.07762(9) 0.42379(9) 0.23245(6) 0.01743(15) Uani 1 1 d .
O4 O -0.21967(10) 0.31263(10) 0.34850(6) 0.02120(17) Uani 1 1 d .

loop_
_atom_site_aniso_label
_atom_site_aniso_U_11
_atom_site_aniso_U_22
_atom_site_aniso_U_33
_atom_site_aniso_U_23
_atom_site_aniso_U_13
_atom_site_aniso_U_12
C1 0.0194(5) 0.0150(5) 0.0161(4) 0.0034(4) 0.0061(4) 0.0057(4)
C2 0.0160(4) 0.0143(4) 0.0169(4) 0.0043(4) 0.0032(3) 0.0048(4)
C3 0.0151(4) 0.0150(4) 0.0179(4) 0.0054(4) 0.0045(3) 0.0048(4)
C4 0.0179(5) 0.0161(5) 0.0232(5) 0.0042(4) 0.0028(4) 0.0027(4)
C5 0.0227(5) 0.0146(5) 0.0292(6) 0.0070(4) 0.0080(4) 0.0052(4)
C6 0.0280(6) 0.0209(5) 0.0258(5) 0.0124(4) 0.0097(4) 0.0111(4)
C7 0.0283(6) 0.0214(5) 0.0181(5) 0.0075(4) 0.0043(4) 0.0095(4)
C8 0.0198(5) 0.0148(4) 0.0161(4) 0.0043(4) 0.0054(4) 0.0056(4)
C9 0.0380(7) 0.0216(5) 0.0149(5) 0.0002(4) -0.0010(4) 0.0037(5)
C10 0.0185(5) 0.0269(6) 0.0335(6) 0.0102(5) 0.0055(4) 0.0104(4)
C11 0.0176(4) 0.0152(4) 0.0167(4) 0.0040(4) 0.0010(3) 0.0046(4)
C12 0.0179(4) 0.0131(4) 0.0133(4) 0.0036(3) 0.0012(3) 0.0045(4)
C13 0.0162(4) 0.0121(4) 0.0130(4) 0.0025(3) 0.0041(3) 0.0059(3)
C14 0.0271(5) 0.0198(5) 0.0134(4) 0.0031(4) 0.0036(4) 0.0062(4)
C15 0.0204(5) 0.0177(5) 0.0209(5) 0.0062(4) -0.0013(4) 0.0066(4)
C16 0.0153(4) 0.0153(4) 0.0151(4) 0.0040(3) 0.0022(3) 0.0059(4)
C17 0.0153(4) 0.0118(4) 0.0140(4) 0.0042(3) 0.0031(3) 0.0052(3)
C18 0.0142(4) 0.0116(4) 0.0152(4) 0.0038(3) 0.0022(3) 0.0039(3)
C19 0.0163(4) 0.0132(4) 0.0189(5) 0.0026(4) 0.0037(4) 0.0049(4)
C20 0.0187(5) 0.0131(4) 0.0232(5) 0.0028(4) 0.0021(4) 0.0070(4)
C21 0.0217(5) 0.0138(5) 0.0238(5) 0.0070(4) 0.0005(4) 0.0064(4)
C22 0.0209(5) 0.0163(5) 0.0191(5) 0.0075(4) 0.0036(4) 0.0053(4)
C23 0.0150(4) 0.0134(4) 0.0154(4) 0.0038(3) 0.0022(3) 0.0047(3)
C24 0.0221(5) 0.0228(5) 0.0187(5) 0.0054(4) 0.0096(4) 0.0073(4)
C25 0.0199(5) 0.0177(5) 0.0158(4) 0.0044(4) -0.0002(4) 0.0045(4)
N1 0.0250(5) 0.0144(4) 0.0137(4) 0.0020(3) 0.0023(3) 0.0043(3)
N2 0.0175(4) 0.0160(4) 0.0170(4) 0.0058(3) 0.0064(3) 0.0073(3)
O1 0.0314(4) 0.0140(4) 0.0207(4) 0.0041(3) 0.0063(3) 0.0069(3)
O2 0.0312(5) 0.0194(4) 0.0196(4) 0.0010(3) 0.0003(3) -0.0022(3)
O3 0.0209(4) 0.0141(3) 0.0200(4) 0.0073(3) 0.0031(3) 0.0071(3)
O4 0.0250(4) 0.0211(4) 0.0238(4) 0.0071(3) 0.0070(3) 0.0147(3)

loop_
_atom_type_symbol
_atom_type_description
_atom_type_scat_dispersion_real
_atom_type_scat_dispersion_imag
_atom_type_scat_source
C C 0.0033 0.0016 'International Tables Vol C Tables 4.2.6.8 and 6.1.1.4'
H H 0.0000 0.0000 'International Tables Vol C Tables 4.2.6.8 and 6.1.1.4'
N N 0.0061 0.0033 'International Tables Vol C Tables 4.2.6.8 and 6.1.1.4'
O O 0.0106 0.0060 'International Tables Vol C Tables 4.2.6.8 and 6.1.1.4'

loop_
_exptl_crystal_face_index_h
_exptl_crystal_face_index_k
_exptl_crystal_face_index_l
_exptl_crystal_face_perp_dist
_exptl_oxdiff_crystal_face_indexfrac_h
_exptl_oxdiff_crystal_face_indexfrac_k
_exptl_oxdiff_crystal_face_indexfrac_l
_exptl_oxdiff_crystal_face_x
_exptl_oxdiff_crystal_face_y
_exptl_oxdiff_crystal_face_z
-5 0 2 0.0591 -4.9987 -0.0005 2.0083 -0.0103 0.3968 0.1465
0 5 -4 0.1282 -0.0010 5.0002 -3.9980 0.0010 0.0160 -0.4241
-4 5 -3 0.1217 -4.0003 5.0000 -2.9915 -0.0372 0.3313 -0.3147
3 -5 3 0.1014 3.0003 -4.9999 2.9931 0.0151 -0.2534 0.3388
-3 -5 5 0.1005 -2.9983 -5.0004 5.0030 -0.0172 0.2214 0.5094
5 0 -1 0.0489 4.9992 0.0001 -1.0081 0.0602 -0.3933 -0.1335
0 0 -1 0.0418 -0.0005 0.0004 -1.0002 -0.0499 -0.0035 -0.0130
0 0 1 0.0418 0.0005 -0.0004 1.0002 0.0499 0.0035 0.0130
0 -5 -1 0.1023 -0.0015 -4.9980 -1.0031 -0.2505 -0.0335 0.3589
0 -5 4 0.1000 0.0010 -5.0002 3.9980 -0.0010 -0.0160 0.4241
0 1 0 0.1247 0.0002 0.9997 0.0006 0.0401 0.0060 -0.0744
4 0 5 0.0460 4.0023 -0.0024 4.9947 0.3376 -0.2943 -0.0312

loop_
_geom_angle_atom_site_label_1
_geom_angle_atom_site_label_2
_geom_angle_atom_site_label_3
_geom_angle
N1 C1 C2 108.21(9)
O1 C1 C2 126.97(10)
O1 C1 N1 124.77(10)
C1 C2 C10 107.56(9)
C1 C2 C11 117.25(8)
C3 C2 C1 102.04(8)
C3 C2 C10 112.27(9)
C3 C2 C11 110.59(8)
C10 C2 C11 107.18(9)
C4 C3 C2 131.77(10)
C4 C3 C8 119.56(10)
C8 C3 C2 108.67(9)
C3 C4 H4 120.6
C3 C4 C5 118.85(10)
C5 C4 H4 120.6
C4 C5 H5 119.6
C6 C5 C4 120.76(10)
C6 C5 H5 119.6
C5 C6 H6 119.5
C5 C6 C7 121.05(11)
C7 C6 H6 119.5
C6 C7 H7 121.4
C8 C7 C6 117.28(11)
C8 C7 H7 121.4
C3 C8 N1 109.51(9)
C7 C8 C3 122.49(10)
C7 C8 N1 127.99(10)
H9A C9 H9B 109.5
H9A C9 H9C 109.5
H9B C9 H9C 109.5
N1 C9 H9A 109.5
N1 C9 H9B 109.5
N1 C9 H9C 109.5
C2 C10 H10A 109.5
C2 C10 H10B 109.5
C2 C10 H10C 109.5
H10A C10 H10B 109.5
H10A C10 H10C 109.5
H10B C10 H10C 109.5
C12 C11 C2 122.26(9)
O2 C11 C2 117.11(9)
O2 C11 C12 120.41(9)
C11 C12 C14 108.90(8)
C13 C12 C11 106.82(8)
C13 C12 C14 105.17(8)
C13 C12 C15 119.58(8)
C15 C12 C11 107.17(9)
C15 C12 C14 108.86(8)
C12 C13 C17 125.00(8)
O3 C13 C12 116.79(9)
O3 C13 C17 117.66(9)
C12 C14 H14A 109.5
C12 C14 H14B 109.5
C12 C14 H14C 109.5
H14A C14 H14B 109.5
H14A C14 H14C 109.5
H14B C14 H14C 109.5
C12 C15 H15A 109.5
C12 C15 H15B 109.5
C12 C15 H15C 109.5
H15A C15 H15B 109.5
H15A C15 H15C 109.5
H15B C15 H15C 109.5
N2 C16 C17 107.84(8)
O4 C16 C17 126.01(9)
O4 C16 N2 126.12(10)
C13 C17 C16 107.28(8)
C13 C17 C25 108.42(8)
C18 C17 C13 120.03(8)
C18 C17 C16 101.98(8)
C18 C17 C25 111.08(8)
C25 C17 C16 107.12(8)
C19 C18 C17 130.98(9)
C19 C18 C23 119.76(9)
C23 C18 C17 108.91(9)
C18 C19 H19 120.6
C18 C19 C20 118.81(9)
C20 C19 H19 120.6
C19 C20 H20 119.7
C21 C20 C19 120.57(10)
C21 C20 H20 119.7
C20 C21 H21 119.5
C20 C21 C22 121.10(10)
C22 C21 H21 119.5
C21 C22 H22 121.3
C23 C22 C21 117.40(10)
C23 C22 H22 121.3
C18 C23 N2 109.87(9)
C22 C23 C18 122.35(10)
C22 C23 N2 127.71(9)
H24A C24 H24B 109.5
H24A C24 H24C 109.5
H24B C24 H24C 109.5
N2 C24 H24A 109.5
N2 C24 H24B 109.5
N2 C24 H24C 109.5
C17 C25 H25A 109.5
C17 C25 H25B 109.5
C17 C25 H25C 109.5
H25A C25 H25B 109.5
H25A C25 H25C 109.5
H25B C25 H25C 109.5
C1 N1 C8 111.42(9)
C1 N1 C9 123.75(9)
C8 N1 C9 124.76(9)
C16 N2 C23 111.33(8)
C16 N2 C24 123.76(9)
C23 N2 C24 124.73(9)

loop_
_geom_bond_atom_site_label_1
_geom_bond_atom_site_label_2
_geom_bond_distance
C1 C2 1.5369(15)
C1 N1 1.3656(14)
C1 O1 1.2244(13)
C2 C3 1.5123(14)
C2 C10 1.5434(15)
C2 C11 1.5537(14)
C3 C4 1.3840(15)
C3 C8 1.3978(15)
C4 H4 0.9500
C4 C5 1.3999(16)
C5 H5 0.9500
C5 C6 1.3865(18)
C6 H6 0.9500
C6 C7 1.3995(17)
C7 H7 0.9500
C7 C8 1.3840(15)
C8 N1 1.4033(14)
C9 H9A 0.9800
C9 H9B 0.9800
C9 H9C 0.9800
C9 N1 1.4506(14)
C10 H10A 0.9800
C10 H10B 0.9800
C10 H10C 0.9800
C11 C12 1.5427(14)
C11 O2 1.2100(13)
C12 C13 1.5309(14)
C12 C14 1.5427(15)
C12 C15 1.5416(15)
C13 C17 1.5407(14)
C13 O3 1.2192(12)
C14 H14A 0.9800
C14 H14B 0.9800
C14 H14C 0.9800
C15 H15A 0.9800
C15 H15B 0.9800
C15 H15C 0.9800
C16 C17 1.5568(14)
C16 N2 1.3695(13)
C16 O4 1.2149(13)
C17 C18 1.5063(14)
C17 C25 1.5415(14)
C18 C19 1.3830(14)
C18 C23 1.3983(14)
C19 H19 0.9500
C19 C20 1.4001(14)
C20 H20 0.9500
C20 C21 1.3904(15)
C21 H21 0.9500
C21 C22 1.3977(16)
C22 H22 0.9500
C22 C23 1.3817(14)
C23 N2 1.4060(13)
C24 H24A 0.9800
C24 H24B 0.9800
C24 H24C 0.9800
C24 N2 1.4550(13)
C25 H25A 0.9800
C25 H25B 0.9800
C25 H25C 0.9800

loop_
_geom_torsion_atom_site_label_1
_geom_torsion_atom_site_label_2
_geom_torsion_atom_site_label_3
_geom_torsion_atom_site_label_4
_geom_torsion
C1 C2 C3 C4 178.22(11)
C1 C2 C3 C8 -1.60(11)
C1 C2 C11 C12 12.83(14)
C1 C2 C11 O2 -172.56(10)
C2 C1 N1 C8 -4.03(12)
C2 C1 N1 C9 178.85(10)
C2 C3 C4 C5 -178.59(10)
C2 C3 C8 C7 178.26(10)
C2 C3 C8 N1 -0.65(12)
C2 C11 C12 C13 -52.78(12)
C2 C11 C12 C14 -165.88(9)
C2 C11 C12 C15 76.51(12)
C3 C2 C11 C12 129.20(10)
C3 C2 C11 O2 -56.20(13)
C3 C4 C5 C6 -0.43(17)
C3 C8 N1 C1 3.02(12)
C3 C8 N1 C9 -179.89(10)
C4 C3 C8 C7 -1.58(16)
C4 C3 C8 N1 179.51(9)
C4 C5 C6 C7 -0.05(18)
C5 C6 C7 C8 -0.26(17)
C6 C7 C8 C3 1.08(16)
C6 C7 C8 N1 179.78(11)
C7 C8 N1 C1 -175.81(11)
C7 C8 N1 C9 1.27(18)
C8 C3 C4 C5 1.21(16)
C10 C2 C3 C4 -66.90(15)
C10 C2 C3 C8 113.28(10)
C10 C2 C11 C12 -108.13(11)
C10 C2 C11 O2 66.48(13)
C11 C2 C3 C4 52.75(15)
C11 C2 C3 C8 -127.06(9)
C11 C12 C13 C17 164.41(9)
C11 C12 C13 O3 -24.33(12)
C12 C13 C17 C16 85.12(11)
C12 C13 C17 C18 -30.41(14)
C12 C13 C17 C25 -159.50(9)
C13 C17 C18 C19 -66.55(15)
C13 C17 C18 C23 120.36(10)
C14 C12 C13 C17 -79.95(11)
C14 C12 C13 O3 91.31(10)
C15 C12 C13 C17 42.66(14)
C15 C12 C13 O3 -146.08(10)
C16 C17 C18 C19 175.19(10)
C16 C17 C18 C23 2.10(10)
C17 C16 N2 C23 -0.49(11)
C17 C16 N2 C24 -175.85(9)
C17 C18 C19 C20 -173.46(10)
C17 C18 C23 C22 174.67(9)
C17 C18 C23 N2 -2.54(11)
C18 C19 C20 C21 0.90(16)
C18 C23 N2 C16 1.93(12)
C18 C23 N2 C24 177.24(10)
C19 C18 C23 C22 0.68(16)
C19 C18 C23 N2 -176.54(9)
C19 C20 C21 C22 -0.46(17)
C20 C21 C22 C23 0.12(16)
C21 C22 C23 C18 -0.23(16)
C21 C22 C23 N2 176.46(10)
C22 C23 N2 C16 -175.10(10)
C22 C23 N2 C24 0.21(17)
C23 C18 C19 C20 -0.99(15)
C25 C17 C18 C19 61.34(14)
C25 C17 C18 C23 -111.75(9)
N1 C1 C2 C3 3.36(11)
N1 C1 C2 C10 -114.93(10)
N1 C1 C2 C11 124.31(10)
N2 C16 C17 C13 -127.98(9)
N2 C16 C17 C18 -0.97(10)
N2 C16 C17 C25 115.78(9)
O1 C1 C2 C3 -179.05(10)
O1 C1 C2 C10 62.66(13)
O1 C1 C2 C11 -58.10(15)
O1 C1 N1 C8 178.31(10)
O1 C1 N1 C9 1.20(17)
O2 C11 C12 C13 132.80(11)
O2 C11 C12 C14 19.69(14)
O2 C11 C12 C15 -97.92(12)
O3 C13 C17 C16 -86.07(10)
O3 C13 C17 C18 158.40(9)
O3 C13 C17 C25 29.31(12)
O4 C16 C17 C13 53.88(13)
O4 C16 C17 C18 -179.12(10)
O4 C16 C17 C25 -62.36(13)
O4 C16 N2 C23 177.65(10)
O4 C16 N2 C24 2.29(17)
